data_7123910
loop_
_publ_author_name
'Xu, Xuemei'
'Qu, Lang'
'Song, Jintong'
'Wu, Dehua'
'Zhou, Xiangge'
'Xiang, Haifeng'

_publ_section_title
;
 Simple and visual approach for enantioselective recognition through
 supramolecular gels with specific selectivity
;
_journal_name_full 'Chemical Communications'
_journal_paper_doi 10.1039/C9CC04895B
_journal_year 2019
_chemical_formula_moiety '3(C7 H4.667 O), 3(C0.667 H2 O0.333 S0.333)'
_chemical_formula_sum 'C23 H20 O4 S'
_chemical_formula_weight 392.45
_space_group_crystal_system orthorhombic
_space_group_IT_number 19
_space_group_name_Hall 'P 2ac 2ab'
_space_group_name_H-M_alt 'P 21 21 21'
_symmetry_space_group_name_Hall 'P 2ac 2ab'
_symmetry_space_group_name_H-M 'P 21 21 21'
_atom_sites_solution_hydrogens geom
_audit_creation_date 2019-07-19
_audit_creation_method
;
Olex2 1.3-dev
(compiled 2019.03.18 svn.r3573 for OlexSys, GUI svn.r5830)
;
_audit_update_record
;
2019-07-23 deposited with the CCDC.    2019-07-24 downloaded from the CCDC.
;
_cell_angle_alpha 90
_cell_angle_beta 90
_cell_angle_gamma 90
_cell_formula_units_Z 12
_cell_length_a 8.9789(6)
_cell_length_b 20.4612(11)
_cell_length_c 32.6305(18)
_cell_measurement_reflns_used 8810
_cell_measurement_temperature 293(2)
_cell_measurement_theta_max 27.9030
_cell_measurement_theta_min 3.0980
_cell_volume 5994.8(6)
_computing_cell_refinement
;
CrysAlisPro, Agilent Technologies,
Version 1.171.37.35 (release 13-08-2014 CrysAlis171 .NET)
(compiled Aug 13 2014,18:06:01)
;
_computing_data_collection
;
CrysAlisPro, Agilent Technologies,
Version 1.171.37.35 (release 13-08-2014 CrysAlis171 .NET)
(compiled Aug 13 2014,18:06:01)
;
_computing_data_reduction
;
CrysAlisPro, Agilent Technologies,
Version 1.171.37.35 (release 13-08-2014 CrysAlis171 .NET)
(compiled Aug 13 2014,18:06:01)
;
_computing_molecular_graphics 'Olex2 1.3-dev (Dolomanov et al., 2009)'
_computing_publication_material 'Olex2 1.3-dev (Dolomanov et al., 2009)'
_computing_structure_refinement 'ShelXL 2018/3 (Sheldrick, 2015)'
_computing_structure_solution 'ShelXT (Sheldrick, 2015)'
_diffrn_ambient_temperature 293.15
_diffrn_detector_area_resol_mean 16.0874
_diffrn_detector_type Eos
_diffrn_measured_fraction_theta_full 0.997
_diffrn_measured_fraction_theta_max 0.998
_diffrn_measurement_details
;
#__ type_ start__ end____ width___ exp.time_
  1 omega  -61.00  -33.70   0.7000   30.0000
omega____ theta____ kappa____ phi______ frames
    -      -14.8106  131.0000   -4.0000 39

#__ type_ start__ end____ width___ exp.time_
  2 omega  -64.00  -39.50   0.7000   30.0000
omega____ theta____ kappa____ phi______ frames
    -      -14.8106  138.0000  171.0000 35

#__ type_ start__ end____ width___ exp.time_
  3 omega   17.00   42.90   0.7000   30.0000
omega____ theta____ kappa____ phi______ frames
    -       16.9200 -138.0000  109.0000 37

#__ type_ start__ end____ width___ exp.time_
  4 omega   13.00   38.90   0.7000   30.0000
omega____ theta____ kappa____ phi______ frames
    -       16.9200 -131.0000  -74.0000 37

#__ type_ start__ end____ width___ exp.time_
  5 omega  -62.00  -34.70   0.7000   30.0000
omega____ theta____ kappa____ phi______ frames
    -      -14.8106 -178.0000  120.0000 39

#__ type_ start__ end____ width___ exp.time_
  6 omega  -25.00   24.00   0.7000   30.0000
omega____ theta____ kappa____ phi______ frames
    -      -14.8106  -99.0000  -60.0000 70

#__ type_ start__ end____ width___ exp.time_
  7 omega  -64.00  -36.70   0.7000   30.0000
omega____ theta____ kappa____ phi______ frames
    -      -14.8106 -178.0000   90.0000 39

#__ type_ start__ end____ width___ exp.time_
  8 omega  -86.00  -44.00   0.7000   30.0000
omega____ theta____ kappa____ phi______ frames
    -      -14.8106 -178.0000 -180.0000 60

#__ type_ start__ end____ width___ exp.time_
  9 omega  -18.00   21.90   0.7000   30.0000
omega____ theta____ kappa____ phi______ frames
    -      -14.8106  -99.0000 -180.0000 57

#__ type_ start__ end____ width___ exp.time_
 10 omega   33.00   60.30   0.7000   30.0000
omega____ theta____ kappa____ phi______ frames
    -       16.9200 -178.0000    0.0000 39

#__ type_ start__ end____ width___ exp.time_
 11 omega  -50.00   33.30   0.7000   30.0000
omega____ theta____ kappa____ phi______ frames
    -       16.9200  -57.0000  150.0000 119
;
_diffrn_measurement_device 'four-circle diffractometer'
_diffrn_measurement_device_type 'Xcalibur, Eos'
_diffrn_measurement_method '\w scans'
_diffrn_radiation_type MoK\a
_diffrn_radiation_wavelength 0.71073
_diffrn_reflns_av_R_equivalents 0.0661
_diffrn_reflns_av_unetI/netI 0.0925
_diffrn_reflns_Laue_measured_fraction_full 0.997
_diffrn_reflns_Laue_measured_fraction_max 0.998
_diffrn_reflns_limit_h_max 10
_diffrn_reflns_limit_h_min -11
_diffrn_reflns_limit_k_max 25
_diffrn_reflns_limit_k_min -22
_diffrn_reflns_limit_l_max 39
_diffrn_reflns_limit_l_min -40
_diffrn_reflns_number 49899
_diffrn_reflns_point_group_measured_fraction_full 0.998
_diffrn_reflns_point_group_measured_fraction_max 0.998
_diffrn_reflns_theta_full 25.242
_diffrn_reflns_theta_max 26.372
_diffrn_reflns_theta_min 2.942
_exptl_absorpt_coefficient_mu 0.188
_exptl_absorpt_correction_T_max 1.00000
_exptl_absorpt_correction_T_min 0.90910
_exptl_absorpt_correction_type multi-scan
_exptl_absorpt_process_details
;
CrysAlisPro, Agilent Technologies,
Version 1.171.37.35 (release 13-08-2014 CrysAlis171 .NET)
(compiled Aug 13 2014,18:06:01)
Empirical absorption correction using spherical harmonics,
 implemented in SCALE3 ABSPACK scaling algorithm.
;
_exptl_crystal_colour yellow
_exptl_crystal_density_diffrn 1.304
_exptl_crystal_description sheet
_exptl_crystal_F_000 2472
_exptl_crystal_size_max 0.35
_exptl_crystal_size_mid 0.3
_exptl_crystal_size_min 0.25
_refine_diff_density_max 0.244
_refine_diff_density_min -0.198
_refine_diff_density_rms 0.044
_refine_ls_abs_structure_details
;
 Flack x determined using 1810 quotients [(I+)-(I-)]/[(I+)+(I-)]
 (Parsons, Flack and Wagner, Acta Cryst. B69 (2013) 249-259).
;
_refine_ls_abs_structure_Flack 0.01(6)
_refine_ls_extinction_coef 0.0009(3)
_refine_ls_extinction_expression Fc^*^=kFc[1+0.001xFc^2^\l^3^/sin(2\q)]^-1/4^
_refine_ls_extinction_method 'SHELXL-2018/3 (Sheldrick 2018)'
_refine_ls_goodness_of_fit_ref 1.000
_refine_ls_hydrogen_treatment constr
_refine_ls_matrix_type full
_refine_ls_number_parameters 881
_refine_ls_number_reflns 12233
_refine_ls_number_restraints 138
_refine_ls_restrained_S_all 1.004
_refine_ls_R_factor_all 0.1429
_refine_ls_R_factor_gt 0.0758
_refine_ls_shift/su_max 0.001
_refine_ls_shift/su_mean 0.000
_refine_ls_structure_factor_coef Fsqd
_refine_ls_weighting_details 'w=1/[\s^2^(Fo^2^)+(0.0779P)^2^] where P=(Fo^2^+2Fc^2^)/3'
_refine_ls_weighting_scheme calc
_refine_ls_wR_factor_gt 0.1585
_refine_ls_wR_factor_ref 0.1921
_reflns_Friedel_coverage 0.801
_reflns_Friedel_fraction_full 1.000
_reflns_Friedel_fraction_max 1.000
_reflns_number_gt 6450
_reflns_number_total 12233
_reflns_threshold_expression 'I > 2\s(I)'
_cod_data_source_file c9cc04895b2.cif
_cod_data_source_block 190523_s3_xxm
_cod_database_code 7123910
_shelx_shelxl_version_number 2018/3
_shelx_space_group_comment
;
The symmetry employed for this shelxl refinement is uniquely defined
by the following loop, which should always be used as a source of
symmetry information in preference to the above space-group names.
They are only intended as comments.
;
_shelx_estimated_absorpt_t_max 0.955
_shelx_estimated_absorpt_t_min 0.937
_olex2_refinement_description
;
1. Fixed Uiso
 At 1.2 times of:
  All C(H) groups
 At 1.5 times of:
  All C(H,H,H) groups, All O(H) groups
2. Restrained distances
 O10-S1 \\sim O10A-S1A
 with sigma of 0.02
 C64-S1 \\sim C64A-S1A
 with sigma of 0.02
 C65-S1 \\sim C65A-S1A
 with sigma of 0.02
 O10-C64 \\sim O10A-C64A
 with sigma of 0.04
 O10-C65 \\sim O10A-C65A
 with sigma of 0.04
 C64-C65 \\sim C64A-C65A
 with sigma of 0.04
 O11-C66 \\sim O11A-C66A
 with sigma of 0.04
 O11-C67 \\sim O11A-C67A
 with sigma of 0.04
 O11-S2 \\sim O11A-S2A
 with sigma of 0.04
 C66-C67 \\sim C66A-C67A
 with sigma of 0.04
 C66-S2 \\sim C66A-S2A
 with sigma of 0.04
 C67-S2 \\sim C67A-S2A
 with sigma of 0.04
 O12-C68 \\sim O12A-C68A
 with sigma of 0.04
 O12-C69 \\sim O12A-C69A
 with sigma of 0.04
 O12-S3 \\sim O12A-S3A
 with sigma of 0.04
 C68-C69 \\sim C68A-C69A
 with sigma of 0.04
 C68-S3 \\sim C68A-S3A
 with sigma of 0.04
 C69-S3 \\sim C69A-S3A
 with sigma of 0.04
3. Uiso/Uaniso restraints and constraints
C68 \\sim C69A: within 2A with sigma of 0.001 and sigma for terminal atoms of
0.002 within 2A
C68A \\sim C69: within 2A with sigma of 0.001 and sigma for terminal atoms of
0.002 within 2A
C66A \\sim C67: within 2A with sigma of 0.001 and sigma for terminal atoms of
0.002 within 2A
C67A \\sim C66: within 2A with sigma of 0.001 and sigma for terminal atoms of
0.002 within 2A
O11A \\sim O11: within 2A with sigma of 0.001 and sigma for terminal atoms of
0.002 within 2A
Uanis(O10A) = Uanis(O10)
4. Rigid body (RIGU) restrains
 S1, O10, C64, C65
 with sigma for 1-2 distances of 0.001 and sigma for 1-3 distances of 0.001
 S1A, O10A, C64A, C65A
 with sigma for 1-2 distances of 0.001 and sigma for 1-3 distances of 0.001
 C66, O11, S2, C67
 with sigma for 1-2 distances of 0.001 and sigma for 1-3 distances of 0.001
 S2A, O11A, C66A, C67A
 with sigma for 1-2 distances of 0.001 and sigma for 1-3 distances of 0.001
 O12, S3, C68, C69
 with sigma for 1-2 distances of 0.001 and sigma for 1-3 distances of 0.001
 S3A, O12A, C68A, C69A
 with sigma for 1-2 distances of 0.001 and sigma for 1-3 distances of 0.001
5. Others
 Sof(S1A)=Sof(O10A)=Sof(C64A)=Sof(H64D)=Sof(H64E)=Sof(H64F)=Sof(C65A)=
 Sof(H65D)=Sof(H65E)=Sof(H65F)=1-FVAR(1)
 Sof(O10)=Sof(C64)=Sof(H64A)=Sof(H64B)=Sof(H64C)=Sof(C65)=Sof(H65A)=Sof(H65B)=
 Sof(H65C)=Sof(S1)=FVAR(1)
 Sof(S2A)=Sof(O11A)=Sof(C66A)=Sof(H66D)=Sof(H66E)=Sof(H66F)=Sof(C67A)=
 Sof(H67D)=Sof(H67E)=Sof(H67F)=1-FVAR(2)
 Sof(O11)=Sof(C66)=Sof(H66A)=Sof(H66B)=Sof(H66C)=Sof(C67)=Sof(H67A)=Sof(H67B)=
 Sof(H67C)=Sof(S2)=FVAR(2)
 Sof(S3A)=Sof(O12A)=Sof(C68A)=Sof(H68D)=Sof(H68E)=Sof(H68F)=Sof(C69A)=
 Sof(H69D)=Sof(H69E)=Sof(H69F)=1-FVAR(3)
 Sof(O12)=Sof(C68)=Sof(H68A)=Sof(H68B)=Sof(H68C)=Sof(C69)=Sof(H69A)=Sof(H69B)=
 Sof(H69C)=Sof(S3)=FVAR(3)
6.a Aromatic/amide H refined with riding coordinates:
 C3(H3A), C5(H5), C6(H6), C7(H7), C8(H8), C11(H11), C14(H14), C15(H15),
 C17(H17), C18(H18), C19(H19), C20(H20), C24(H24), C26(H26), C27(H27), C28(H28),
  C29(H29), C32(H32), C35(H35), C36(H36), C38(H38), C39(H39), C40(H40),
 C41(H41), C45(H45), C47(H47), C48(H48), C49(H49), C50(H50), C53(H53), C56(H56),
  C57(H57), C59(H59), C60(H60), C61(H61), C62(H62)
6.b Idealised Me refined as rotating group:
 C64(H64A,H64B,H64C), C65(H65A,H65B,H65C), C66(H66A,H66B,H66C), C67(H67A,H67B,
 H67C), C68(H68A,H68B,H68C), C69(H69A,H69B,H69C), C64A(H64D,H64E,H64F),
 C65A(H65D,H65E,H65F), C66A(H66D,H66E,H66F), C67A(H67D,H67E,H67F), C68A(H68D,
 H68E,H68F), C69A(H69D,H69E,H69F)
6.c Idealised tetrahedral OH refined as rotating group:
 O1(H1), O3(H3), O4(H4), O6(H6A), O7(H7A), O9(H9)
;
_olex2_submission_special_instructions 'No special instructions were received'

loop_
_space_group_symop_operation_xyz
'x, y, z'
'-x+1/2, -y, z+1/2'
'-x, y+1/2, -z+1/2'
'x+1/2, -y+1/2, -z'

loop_
_atom_site_label
_atom_site_type_symbol
_atom_site_fract_x
_atom_site_fract_y
_atom_site_fract_z
_atom_site_U_iso_or_equiv
_atom_site_adp_type
_atom_site_occupancy
_atom_site_site_symmetry_order
_atom_site_calc_flag
_atom_site_refinement_flags_posn
_atom_site_refinement_flags_adp
_atom_site_refinement_flags_occupancy
_atom_site_disorder_assembly
_atom_site_disorder_group
O1 O 0.7997(4) 0.6695(2) 0.01506(11) 0.0590(11) Uani 1 1 d . . . . .
H1 H 0.775835 0.678314 -0.008556 0.089 Uiso 1 1 calc R U . . .
O2 O 0.8396(6) 0.6718(3) -0.06510(13) 0.0878(16) Uani 1 1 d . . . . .
O3 O 0.9137(6) 0.5443(2) 0.08704(13) 0.0737(13) Uani 1 1 d . . . . .
H3 H 0.868468 0.512440 0.095814 0.110 Uiso 1 1 calc R U . . .
C1 C 0.9511(6) 0.6678(3) 0.01803(15) 0.0434(13) Uani 1 1 d . . . . .
C2 C 1.0401(6) 0.6705(3) -0.01783(15) 0.0456(13) Uani 1 1 d . . . . .
C3 C 1.1914(7) 0.6698(3) -0.01423(16) 0.0528(15) Uani 1 1 d . . . . .
H3A H 1.248801 0.672267 -0.037903 0.063 Uiso 1 1 calc R U . . .
C4 C 1.2642(6) 0.6654(3) 0.02385(15) 0.0444(13) Uani 1 1 d . . . . .
C5 C 1.4218(6) 0.6643(3) 0.0284(2) 0.0614(17) Uani 1 1 d . . . . .
H5 H 1.481929 0.666616 0.005280 0.074 Uiso 1 1 calc R U . . .
C6 C 1.4850(7) 0.6600(3) 0.0655(2) 0.0686(19) Uani 1 1 d . . . . .
H6 H 1.588242 0.660481 0.067906 0.082 Uiso 1 1 calc R U . . .
C7 C 1.3965(7) 0.6546(3) 0.10047(18) 0.0648(17) Uani 1 1 d . . . . .
H7 H 1.441564 0.649976 0.125965 0.078 Uiso 1 1 calc R U . . .
C8 C 1.2445(6) 0.6562(3) 0.09786(15) 0.0500(14) Uani 1 1 d . . . . .
H8 H 1.187847 0.653798 0.121676 0.060 Uiso 1 1 calc R U . . .
C9 C 1.1722(5) 0.6614(3) 0.05954(15) 0.0387(12) Uani 1 1 d . . . . .
C10 C 1.0154(5) 0.6629(2) 0.05623(14) 0.0353(11) Uani 1 1 d . . . . .
C11 C 0.9723(9) 0.6738(3) -0.05802(18) 0.0709(19) Uani 1 1 d . . . . .
H11 H 1.035977 0.677699 -0.080371 0.085 Uiso 1 1 calc R U . . .
C12 C 0.9182(5) 0.6581(3) 0.09370(14) 0.0400(12) Uani 1 1 d . . . . .
C13 C 0.8703(6) 0.5981(3) 0.10750(16) 0.0467(14) Uani 1 1 d . . . . .
C14 C 0.7748(7) 0.5939(4) 0.14214(17) 0.0611(17) Uani 1 1 d . . . . .
H14 H 0.741536 0.553234 0.150986 0.073 Uiso 1 1 calc R U . . .
C15 C 0.7317(7) 0.6486(4) 0.16248(16) 0.0614(17) Uani 1 1 d . . . . .
H15 H 0.668724 0.644838 0.184988 0.074 Uiso 1 1 calc R U . . .
C16 C 0.7804(6) 0.7110(3) 0.15012(16) 0.0524(15) Uani 1 1 d . . . . .
C17 C 0.7358(7) 0.7680(4) 0.17054(19) 0.0701(19) Uani 1 1 d . . . . .
H17 H 0.671675 0.764618 0.192822 0.084 Uiso 1 1 calc R U . . .
C18 C 0.7840(9) 0.8283(4) 0.1586(2) 0.085(2) Uani 1 1 d . . . . .
H18 H 0.754062 0.865564 0.172592 0.101 Uiso 1 1 calc R U . . .
C19 C 0.8796(8) 0.8329(4) 0.1247(2) 0.074(2) Uani 1 1 d . . . . .
H19 H 0.912957 0.873820 0.116276 0.089 Uiso 1 1 calc R U . . .
C20 C 0.9246(7) 0.7785(3) 0.10385(18) 0.0560(15) Uani 1 1 d . . . . .
H20 H 0.988876 0.783138 0.081695 0.067 Uiso 1 1 calc R U . . .
C21 C 0.8763(5) 0.7155(3) 0.11504(15) 0.0420(13) Uani 1 1 d . . . . .
O4 O 0.3259(4) 0.4911(2) 0.32153(12) 0.0626(11) Uani 1 1 d . . . . .
H4 H 0.302533 0.483967 0.345407 0.094 Uiso 1 1 calc R U . . .
O5 O 0.3711(7) 0.4874(3) 0.40166(14) 0.1003(18) Uani 1 1 d . . . . .
O6 O 0.4569(4) 0.60435(19) 0.24743(12) 0.0553(10) Uani 1 1 d . . . . .
H6A H 0.418667 0.637378 0.237849 0.083 Uiso 1 1 calc R U . . .
O10 O 0.6322(7) 0.2235(3) 0.2765(2) 0.0832(19) Uani 0.844(7) 1 d D . P A 1
C22 C 0.4770(6) 0.4863(3) 0.31748(16) 0.0427(13) Uani 1 1 d . . . . .
C23 C 0.5685(7) 0.4840(3) 0.35328(15) 0.0493(14) Uani 1 1 d . . . . .
C24 C 0.7218(7) 0.4799(3) 0.34863(18) 0.0543(15) Uani 1 1 d . . . . .
H24 H 0.781782 0.479284 0.371871 0.065 Uiso 1 1 calc R U . . .
C25 C 0.7881(6) 0.4767(3) 0.31035(16) 0.0451(13) Uani 1 1 d . . . . .
C26 C 0.9455(6) 0.4723(3) 0.3047(2) 0.0610(17) Uani 1 1 d . . . . .
H26 H 1.007558 0.471466 0.327466 0.073 Uiso 1 1 calc R U . . .
C27 C 1.0053(7) 0.4694(3) 0.2673(2) 0.0667(18) Uani 1 1 d . . . . .
H27 H 1.108091 0.466431 0.264425 0.080 Uiso 1 1 calc R U . . .
C28 C 0.9157(6) 0.4707(3) 0.23243(19) 0.0637(17) Uani 1 1 d . . . . .
H28 H 0.958945 0.468619 0.206563 0.076 Uiso 1 1 calc R U . . .
C29 C 0.7641(6) 0.4751(3) 0.23619(17) 0.0497(14) Uani 1 1 d . . . . .
H29 H 0.705154 0.475366 0.212744 0.060 Uiso 1 1 calc R U . . .
C30 C 0.6964(5) 0.4791(2) 0.27474(15) 0.0409(12) Uani 1 1 d . . . . .
C31 C 0.5389(5) 0.4839(2) 0.27908(14) 0.0370(12) Uani 1 1 d . . . . .
C32 C 0.5066(9) 0.4858(4) 0.3939(2) 0.079(2) Uani 1 1 d . . . . .
H32 H 0.572480 0.485866 0.415921 0.094 Uiso 1 1 calc R U . . .
C33 C 0.4404(5) 0.4901(3) 0.24209(15) 0.0392(12) Uani 1 1 d . . . . .
C34 C 0.4024(5) 0.5510(3) 0.22794(14) 0.0425(13) Uani 1 1 d . . . . .
C35 C 0.3066(6) 0.5586(3) 0.19410(16) 0.0511(14) Uani 1 1 d . . . . .
H35 H 0.279844 0.600264 0.185415 0.061 Uiso 1 1 calc R U . . .
C36 C 0.2530(7) 0.5052(3) 0.17402(16) 0.0569(16) Uani 1 1 d . . . . .
H36 H 0.189121 0.510918 0.151878 0.068 Uiso 1 1 calc R U . . .
C37 C 0.2926(7) 0.4410(3) 0.18621(16) 0.0529(15) Uani 1 1 d . . . . .
C38 C 0.2408(8) 0.3850(4) 0.1660(2) 0.075(2) Uani 1 1 d . . . . .
H38 H 0.178329 0.389784 0.143412 0.090 Uiso 1 1 calc R U . . .
C39 C 0.2791(10) 0.3242(4) 0.1783(2) 0.098(3) Uani 1 1 d . . . . .
H39 H 0.246112 0.287809 0.163899 0.118 Uiso 1 1 calc R U . . .
C40 C 0.3698(9) 0.3166(4) 0.2134(2) 0.085(2) Uani 1 1 d . . . . .
H40 H 0.393471 0.274804 0.222617 0.102 Uiso 1 1 calc R U . . .
C41 C 0.4229(7) 0.3697(3) 0.23391(18) 0.0635(17) Uani 1 1 d . . . . .
H41 H 0.483944 0.363617 0.256624 0.076 Uiso 1 1 calc R U . . .
C42 C 0.3871(6) 0.4336(3) 0.22131(16) 0.0469(14) Uani 1 1 d . . . . .
C64 C 0.704(2) 0.3037(7) 0.3352(4) 0.084(4) Uani 0.844(7) 1 d D . P A 1
H64A H 0.655800 0.338302 0.320430 0.126 Uiso 0.844(7) 1 calc R U P A 1
H64B H 0.786694 0.321015 0.350320 0.126 Uiso 0.844(7) 1 calc R U P A 1
H64C H 0.634224 0.284119 0.353875 0.126 Uiso 0.844(7) 1 calc R U P A 1
C65 C 0.8704(13) 0.2970(7) 0.2675(4) 0.099(4) Uani 0.844(7) 1 d D . P A 1
H65A H 0.908909 0.272341 0.244826 0.148 Uiso 0.844(7) 1 calc R U P A 1
H65B H 0.951405 0.316199 0.282443 0.148 Uiso 0.844(7) 1 calc R U P A 1
H65C H 0.806046 0.330873 0.257471 0.148 Uiso 0.844(7) 1 calc R U P A 1
S1 S 0.7679(3) 0.24420(12) 0.30047(7) 0.0669(9) Uani 0.844(7) 1 d D . P A 1
O7 O 1.2348(6) 0.6642(3) 0.44062(15) 0.1028(18) Uani 1 1 d . . . . .
H7A H 1.325386 0.659132 0.440788 0.154 Uiso 1 1 calc R U . . .
O8 O 1.5065(9) 0.6551(6) 0.4081(3) 0.192(4) Uani 1 1 d . . . . .
O9 O 0.9131(8) 0.7753(3) 0.41876(17) 0.1029(18) Uani 1 1 d . . . . .
H9 H 0.885341 0.808598 0.430445 0.154 Uiso 1 1 calc R U . . .
C43 C 1.1823(8) 0.6573(3) 0.4014(2) 0.0668(18) Uani 1 1 d . . . . .
C44 C 1.2841(8) 0.6520(4) 0.3684(3) 0.081(2) Uani 1 1 d . . . . .
C45 C 1.2340(10) 0.6460(4) 0.3297(3) 0.084(2) Uani 1 1 d . . . . .
H45 H 1.302254 0.641966 0.308393 0.101 Uiso 1 1 calc R U . . .
C46 C 1.0836(9) 0.6459(3) 0.32080(18) 0.0630(17) Uani 1 1 d . . . . .
C47 C 1.0309(12) 0.6386(4) 0.2808(2) 0.091(3) Uani 1 1 d . . . . .
H47 H 1.099008 0.634068 0.259481 0.109 Uiso 1 1 calc R U . . .
C48 C 0.8833(14) 0.6378(4) 0.2721(2) 0.102(3) Uani 1 1 d . . . . .
H48 H 0.850543 0.633834 0.245179 0.122 Uiso 1 1 calc R U . . .
C49 C 0.7810(10) 0.6430(4) 0.3042(3) 0.093(2) Uani 1 1 d . . . . .
H49 H 0.679580 0.642455 0.298442 0.111 Uiso 1 1 calc R U . . .
C50 C 0.8275(8) 0.6490(3) 0.34396(19) 0.0629(17) Uani 1 1 d . . . . .
H50 H 0.757187 0.652431 0.364778 0.075 Uiso 1 1 calc R U . . .
C51 C 0.9802(7) 0.6501(3) 0.35387(17) 0.0500(14) Uani 1 1 d . . . . .
C52 C 1.0310(7) 0.6568(3) 0.39430(17) 0.0505(14) Uani 1 1 d . . . . .
C53 C 1.4451(12) 0.6505(6) 0.3740(4) 0.136(4) Uani 1 1 d . . . . .
H53 H 1.505004 0.645883 0.350913 0.163 Uiso 1 1 calc R U . . .
C54 C 0.9256(7) 0.6615(3) 0.42931(17) 0.0585(16) Uani 1 1 d . . . . .
C55 C 0.8644(8) 0.7221(4) 0.4398(2) 0.074(2) Uani 1 1 d . . . . .
C56 C 0.7644(11) 0.7282(5) 0.4723(2) 0.111(3) Uani 1 1 d . . . . .
H56 H 0.730203 0.769199 0.480271 0.133 Uiso 1 1 calc R U . . .
C57 C 0.7168(11) 0.6726(5) 0.4924(2) 0.108(3) Uani 1 1 d . . . . .
H57 H 0.644312 0.676534 0.512648 0.129 Uiso 1 1 calc R U . . .
C58 C 0.7740(9) 0.6103(4) 0.4835(2) 0.080(2) Uani 1 1 d . . . . .
C59 C 0.7296(11) 0.5540(6) 0.5042(3) 0.106(3) Uani 1 1 d . . . . .
H59 H 0.659274 0.557619 0.524957 0.127 Uiso 1 1 calc R U . . .
C60 C 0.7850(12) 0.4942(5) 0.4952(2) 0.104(3) Uani 1 1 d . . . . .
H60 H 0.753697 0.457552 0.509648 0.125 Uiso 1 1 calc R U . . .
C61 C 0.8915(10) 0.4882(4) 0.4633(2) 0.094(3) Uani 1 1 d . . . . .
H61 H 0.930247 0.447342 0.456924 0.113 Uiso 1 1 calc R U . . .
C62 C 0.9381(8) 0.5421(3) 0.4417(2) 0.0705(19) Uani 1 1 d . . . . .
H62 H 1.008347 0.537426 0.420938 0.085 Uiso 1 1 calc R U . . .
C63 C 0.8798(7) 0.6048(3) 0.45077(17) 0.0624(17) Uani 1 1 d . . . . .
O11 O 0.799(2) 0.4404(6) 0.1267(3) 0.148(4) Uani 0.692(10) 1 d D U P B 1
C66 C 0.819(3) 0.3247(11) 0.1587(7) 0.123(6) Uani 0.692(10) 1 d D U P B 1
H66A H 0.912366 0.334936 0.171381 0.185 Uiso 0.692(10) 1 calc R U P B 1
H66B H 0.815217 0.278844 0.152503 0.185 Uiso 0.692(10) 1 calc R U P B 1
H66C H 0.739029 0.335505 0.177126 0.185 Uiso 0.692(10) 1 calc R U P B 1
C67 C 0.621(4) 0.3447(11) 0.1009(10) 0.159(9) Uani 0.692(10) 1 d D U P B 1
H67A H 0.562295 0.349242 0.125284 0.238 Uiso 0.692(10) 1 calc R U P B 1
H67B H 0.625787 0.299450 0.093220 0.238 Uiso 0.692(10) 1 calc R U P B 1
H67C H 0.576942 0.369489 0.079124 0.238 Uiso 0.692(10) 1 calc R U P B 1
S2 S 0.7983(4) 0.37315(16) 0.11007(11) 0.0882(15) Uani 0.692(10) 1 d D . P B 1
O12 O 0.1400(14) 0.3981(7) 0.0574(5) 0.122(4) Uani 0.629(10) 1 d D . P C 1
C68 C 0.349(2) 0.4931(9) 0.0656(7) 0.112(5) Uani 0.629(10) 1 d D U P C 1
H68A H 0.268756 0.522390 0.071821 0.168 Uiso 0.629(10) 1 calc R U P C 1
H68B H 0.426873 0.516654 0.051766 0.168 Uiso 0.629(10) 1 calc R U P C 1
H68C H 0.387689 0.474970 0.090608 0.168 Uiso 0.629(10) 1 calc R U P C 1
C69 C 0.172(4) 0.479(2) 0.0021(10) 0.123(5) Uani 0.629(10) 1 d D U P C 1
H69A H 0.090959 0.454152 -0.009428 0.185 Uiso 0.629(10) 1 calc R U P C 1
H69B H 0.231536 0.496615 -0.019569 0.185 Uiso 0.629(10) 1 calc R U P C 1
H69C H 0.132765 0.513636 0.018582 0.185 Uiso 0.629(10) 1 calc R U P C 1
S3 S 0.2817(6) 0.42727(17) 0.03267(12) 0.0899(18) Uani 0.629(10) 1 d D . P C 1
S1A S 0.7140(18) 0.2782(8) 0.2831(5) 0.087(6) Uani 0.156(7) 1 d D . P A 2
O10A O 0.678(5) 0.2063(12) 0.2890(13) 0.0832(19) Uani 0.156(7) 1 d D . P A 2
C64A C 0.909(4) 0.281(4) 0.278(3) 0.11(2) Uani 0.156(7) 1 d D . P A 2
H64D H 0.948466 0.237244 0.281873 0.170 Uiso 0.156(7) 1 calc R U P A 2
H64E H 0.949557 0.308744 0.299132 0.170 Uiso 0.156(7) 1 calc R U P A 2
H64F H 0.935386 0.296769 0.251840 0.170 Uiso 0.156(7) 1 calc R U P A 2
C65A C 0.690(12) 0.319(4) 0.330(2) 0.09(2) Uani 0.156(7) 1 d D . P A 2
H65D H 0.592805 0.338499 0.330696 0.142 Uiso 0.156(7) 1 calc R U P A 2
H65E H 0.764241 0.352749 0.332404 0.142 Uiso 0.156(7) 1 calc R U P A 2
H65F H 0.700418 0.288661 0.352019 0.142 Uiso 0.156(7) 1 calc R U P A 2
S2A S 0.7167(19) 0.3854(5) 0.1345(4) 0.152(6) Uani 0.308(10) 1 d D . P B 2
O11A O 0.771(6) 0.4392(15) 0.1096(9) 0.148(5) Uani 0.308(10) 1 d D U P B 2
C66A C 0.646(10) 0.326(2) 0.093(2) 0.158(9) Uani 0.308(10) 1 d D U P B 2
H66D H 0.576228 0.348028 0.075361 0.237 Uiso 0.308(10) 1 calc R U P B 2
H66E H 0.598777 0.289149 0.105470 0.237 Uiso 0.308(10) 1 calc R U P B 2
H66F H 0.729066 0.311041 0.076584 0.237 Uiso 0.308(10) 1 calc R U P B 2
C67A C 0.856(6) 0.331(3) 0.1474(18) 0.124(6) Uani 0.308(10) 1 d D U P B 2
H67D H 0.931892 0.331779 0.126749 0.185 Uiso 0.308(10) 1 calc R U P B 2
H67E H 0.814716 0.287742 0.149244 0.185 Uiso 0.308(10) 1 calc R U P B 2
H67F H 0.897842 0.343093 0.173333 0.185 Uiso 0.308(10) 1 calc R U P B 2
S3A S 0.2070(10) 0.4515(6) 0.0538(2) 0.120(4) Uani 0.371(10) 1 d D . P C 2
O12A O 0.223(3) 0.3790(9) 0.0508(9) 0.155(8) Uani 0.371(10) 1 d D . P C 2
C68A C 0.197(8) 0.485(4) -0.0005(17) 0.124(5) Uani 0.371(10) 1 d D U P C 2
H68D H 0.286123 0.509072 -0.006459 0.186 Uiso 0.371(10) 1 calc R U P C 2
H68E H 0.112265 0.513372 -0.002969 0.186 Uiso 0.371(10) 1 calc R U P C 2
H68F H 0.187331 0.449440 -0.019533 0.186 Uiso 0.371(10) 1 calc R U P C 2
C69A C 0.390(4) 0.4673(15) 0.0601(12) 0.113(5) Uani 0.371(10) 1 d D U P C 2
H69D H 0.409095 0.476571 0.088415 0.169 Uiso 0.371(10) 1 calc R U P C 2
H69E H 0.416971 0.504424 0.043711 0.169 Uiso 0.371(10) 1 calc R U P C 2
H69F H 0.446812 0.430016 0.051696 0.169 Uiso 0.371(10) 1 calc R U P C 2

loop_
_atom_site_aniso_label
_atom_site_aniso_U_11
_atom_site_aniso_U_22
_atom_site_aniso_U_33
_atom_site_aniso_U_23
_atom_site_aniso_U_13
_atom_site_aniso_U_12
O1 0.048(2) 0.081(3) 0.048(2) 0.009(2) -0.0090(18) 0.002(2)
O2 0.096(4) 0.122(5) 0.045(3) 0.009(3) -0.022(3) -0.014(3)
O3 0.109(4) 0.047(3) 0.065(3) -0.001(2) 0.024(2) -0.008(3)
C1 0.045(3) 0.048(3) 0.037(3) 0.002(3) -0.004(2) -0.003(2)
C2 0.060(4) 0.045(3) 0.032(3) 0.000(2) -0.004(2) 0.002(3)
C3 0.062(4) 0.055(4) 0.041(3) 0.002(3) 0.016(3) 0.001(3)
C4 0.053(4) 0.042(3) 0.038(3) 0.002(2) 0.006(2) 0.002(3)
C5 0.044(4) 0.076(5) 0.064(4) 0.001(3) 0.019(3) 0.002(3)
C6 0.046(4) 0.088(5) 0.071(5) 0.011(4) 0.005(3) 0.004(3)
C7 0.049(4) 0.092(5) 0.053(4) 0.012(3) -0.005(3) 0.000(3)
C8 0.045(3) 0.066(4) 0.039(3) 0.004(3) 0.004(2) 0.003(3)
C9 0.039(3) 0.043(3) 0.034(3) 0.000(2) 0.001(2) 0.003(2)
C10 0.043(3) 0.032(3) 0.032(3) -0.001(2) 0.004(2) 0.001(2)
C11 0.093(6) 0.078(5) 0.041(4) 0.002(3) -0.004(4) -0.009(4)
C12 0.039(3) 0.052(4) 0.029(3) 0.003(2) -0.004(2) 0.000(2)
C13 0.055(4) 0.049(4) 0.036(3) 0.002(3) -0.001(2) -0.002(3)
C14 0.063(4) 0.082(5) 0.038(3) 0.012(3) 0.001(3) -0.013(3)
C15 0.057(4) 0.097(6) 0.030(3) 0.002(3) 0.002(3) -0.001(4)
C16 0.045(3) 0.076(5) 0.037(3) -0.007(3) -0.006(3) 0.007(3)
C17 0.063(4) 0.094(6) 0.053(4) -0.022(4) 0.006(3) 0.015(4)
C18 0.105(6) 0.077(6) 0.071(5) -0.034(4) -0.002(4) 0.025(5)
C19 0.092(5) 0.055(5) 0.075(5) -0.011(4) -0.013(4) 0.006(4)
C20 0.063(4) 0.055(4) 0.050(4) -0.006(3) -0.005(3) 0.003(3)
C21 0.035(3) 0.060(4) 0.031(3) -0.003(3) -0.006(2) 0.005(2)
O4 0.051(3) 0.085(3) 0.052(2) 0.002(2) 0.0113(19) -0.001(2)
O5 0.104(4) 0.145(5) 0.051(3) -0.002(3) 0.019(3) -0.001(4)
O6 0.068(3) 0.047(2) 0.051(2) 0.001(2) -0.0099(18) 0.007(2)
O10 0.097(5) 0.059(4) 0.093(5) -0.017(3) -0.035(3) -0.009(3)
C22 0.047(3) 0.037(3) 0.044(3) 0.000(2) 0.002(2) -0.005(2)
C23 0.075(4) 0.046(4) 0.027(3) -0.001(2) -0.003(3) -0.001(3)
C24 0.060(4) 0.047(4) 0.056(4) 0.003(3) -0.023(3) -0.002(3)
C25 0.044(3) 0.044(3) 0.047(3) 0.004(3) -0.013(3) -0.003(2)
C26 0.053(4) 0.059(4) 0.072(4) 0.008(3) -0.027(3) -0.001(3)
C27 0.045(4) 0.072(5) 0.083(5) 0.000(4) -0.001(4) 0.003(3)
C28 0.049(4) 0.082(5) 0.060(4) -0.004(3) 0.005(3) -0.007(3)
C29 0.048(3) 0.049(4) 0.052(3) 0.003(3) 0.000(3) -0.002(3)
C30 0.042(3) 0.039(3) 0.041(3) 0.003(2) -0.003(2) -0.004(2)
C31 0.038(3) 0.038(3) 0.035(3) 0.000(2) -0.004(2) 0.002(2)
C32 0.099(6) 0.086(5) 0.051(4) 0.002(4) -0.002(4) -0.006(4)
C33 0.036(3) 0.046(3) 0.035(3) 0.004(2) -0.002(2) 0.001(2)
C34 0.042(3) 0.056(4) 0.029(3) 0.004(3) 0.002(2) 0.000(3)
C35 0.059(4) 0.057(4) 0.038(3) 0.009(3) -0.003(3) 0.007(3)
C36 0.057(4) 0.074(5) 0.039(3) 0.016(3) -0.008(3) 0.001(3)
C37 0.064(4) 0.061(4) 0.034(3) 0.005(3) -0.006(3) -0.009(3)
C38 0.094(5) 0.073(5) 0.059(4) -0.001(4) -0.023(4) -0.016(4)
C39 0.156(8) 0.067(5) 0.071(5) -0.009(4) -0.032(5) -0.038(5)
C40 0.125(7) 0.058(5) 0.072(5) 0.005(4) -0.025(4) -0.006(4)
C41 0.093(5) 0.046(4) 0.052(4) -0.001(3) -0.015(3) -0.005(3)
C42 0.051(3) 0.051(4) 0.039(3) 0.001(3) -0.007(2) 0.000(3)
C64 0.137(11) 0.055(7) 0.059(5) -0.006(4) -0.008(5) -0.001(7)
C65 0.124(8) 0.075(8) 0.098(8) 0.008(7) 0.018(7) -0.015(6)
S1 0.0947(17) 0.0458(15) 0.0603(14) 0.0028(11) -0.0096(11) -0.0009(11)
O7 0.101(4) 0.123(5) 0.084(4) 0.000(3) -0.029(3) -0.004(4)
O8 0.100(6) 0.230(11) 0.245(11) 0.003(9) -0.030(6) -0.004(6)
O9 0.160(5) 0.062(4) 0.087(4) -0.002(3) 0.034(3) 0.016(3)
C43 0.080(5) 0.052(4) 0.068(5) -0.004(4) -0.006(4) 0.001(3)
C44 0.065(5) 0.072(5) 0.105(6) -0.001(5) 0.013(5) -0.001(4)
C45 0.086(6) 0.072(5) 0.096(6) -0.007(4) 0.041(5) -0.002(4)
C46 0.102(6) 0.041(4) 0.046(4) -0.001(3) 0.015(3) -0.001(3)
C47 0.156(9) 0.069(5) 0.048(5) 0.000(4) 0.022(5) 0.000(5)
C48 0.176(10) 0.075(6) 0.055(5) -0.004(4) -0.030(6) -0.009(6)
C49 0.121(7) 0.076(6) 0.081(6) -0.003(5) -0.034(5) -0.001(5)
C50 0.077(5) 0.052(4) 0.060(4) -0.001(3) -0.006(3) -0.008(3)
C51 0.068(4) 0.037(3) 0.046(3) 0.000(3) 0.002(3) -0.003(3)
C52 0.058(4) 0.045(4) 0.049(3) -0.001(3) 0.003(3) -0.004(3)
C53 0.085(8) 0.131(10) 0.192(13) -0.016(9) 0.020(8) -0.001(6)
C54 0.080(4) 0.054(4) 0.041(3) -0.001(3) -0.002(3) -0.003(3)
C55 0.106(6) 0.058(5) 0.058(4) -0.001(4) 0.019(4) 0.003(4)
C56 0.162(9) 0.106(7) 0.065(5) -0.006(5) 0.035(5) 0.036(6)
C57 0.134(8) 0.119(8) 0.071(5) 0.011(5) 0.042(5) 0.012(6)
C58 0.093(6) 0.102(7) 0.046(4) 0.012(4) 0.005(4) -0.010(5)
C59 0.122(8) 0.123(8) 0.073(6) 0.019(6) 0.015(5) -0.037(7)
C60 0.152(9) 0.105(8) 0.056(5) 0.025(5) -0.006(5) -0.057(7)
C61 0.144(7) 0.065(5) 0.072(5) 0.012(4) -0.023(5) -0.020(5)
C62 0.091(5) 0.062(5) 0.059(4) 0.008(4) -0.008(3) -0.020(4)
C63 0.074(4) 0.069(5) 0.044(4) 0.002(3) -0.007(3) -0.013(3)
O11 0.308(12) 0.067(4) 0.069(9) 0.012(6) 0.029(9) -0.033(5)
C66 0.180(14) 0.072(6) 0.118(15) 0.019(7) 0.012(8) -0.029(9)
C67 0.209(17) 0.094(12) 0.173(17) -0.013(12) -0.025(13) 0.006(11)
S2 0.124(3) 0.062(2) 0.079(2) -0.0046(16) 0.0312(19) -0.0051(17)
O12 0.124(9) 0.099(9) 0.144(9) 0.048(7) 0.036(7) -0.012(6)
C68 0.155(13) 0.074(12) 0.107(8) -0.016(9) 0.005(8) 0.002(8)
C69 0.143(14) 0.130(10) 0.097(7) 0.038(6) 0.008(8) -0.017(8)
S3 0.137(4) 0.070(3) 0.063(3) -0.0028(17) 0.014(2) 0.002(2)
S1A 0.112(12) 0.064(10) 0.085(10) -0.006(8) -0.014(8) -0.009(6)
O10A 0.097(5) 0.059(4) 0.093(5) -0.017(3) -0.035(3) -0.009(3)
C64A 0.099(18) 0.09(3) 0.15(6) 0.00(4) -0.002(19) -0.009(15)
C65A 0.13(5) 0.06(3) 0.09(2) -0.02(3) -0.02(3) -0.01(3)
S2A 0.233(13) 0.087(7) 0.135(10) -0.026(6) 0.001(9) 0.010(7)
O11A 0.308(12) 0.068(5) 0.069(10) 0.014(6) 0.028(9) -0.032(5)
C66A 0.209(17) 0.092(12) 0.172(17) -0.015(12) -0.025(13) 0.005(12)
C67A 0.180(14) 0.072(7) 0.119(15) 0.018(7) 0.013(9) -0.030(9)
S3A 0.117(6) 0.171(9) 0.074(5) 0.012(5) 0.031(4) -0.016(5)
O12A 0.21(2) 0.043(10) 0.21(2) 0.028(9) 0.077(18) -0.016(8)
C68A 0.143(14) 0.130(11) 0.097(7) 0.036(6) 0.010(8) -0.018(9)
C69A 0.155(13) 0.076(12) 0.107(9) -0.014(10) 0.004(8) 0.003(8)

loop_
_atom_type_symbol
_atom_type_description
_atom_type_scat_dispersion_real
_atom_type_scat_dispersion_imag
_atom_type_scat_source
C C 0.0033 0.0016 'International Tables Vol C Tables 4.2.6.8 and 6.1.1.4'
H H 0.0000 0.0000 'International Tables Vol C Tables 4.2.6.8 and 6.1.1.4'
O O 0.0106 0.0060 'International Tables Vol C Tables 4.2.6.8 and 6.1.1.4'
S S 0.1246 0.1234 'International Tables Vol C Tables 4.2.6.8 and 6.1.1.4'

loop_
_geom_angle_atom_site_label_1
_geom_angle_atom_site_label_2
_geom_angle_atom_site_label_3
_geom_angle
C1 O1 H1 109.5
C13 O3 H3 109.5
O1 C1 C2 120.1(4)
O1 C1 C10 119.0(4)
C10 C1 C2 120.9(5)
C1 C2 C11 120.9(5)
C3 C2 C1 119.3(5)
C3 C2 C11 119.8(5)
C2 C3 H3A 118.7
C2 C3 C4 122.6(5)
C4 C3 H3A 118.7
C3 C4 C5 123.8(5)
C3 C4 C9 117.1(5)
C5 C4 C9 119.2(5)
C4 C5 H5 119.4
C6 C5 C4 121.2(5)
C6 C5 H5 119.4
C5 C6 H6 119.9
C5 C6 C7 120.2(6)
C7 C6 H6 119.9
C6 C7 H7 119.5
C8 C7 C6 121.0(5)
C8 C7 H7 119.5
C7 C8 H8 119.5
C7 C8 C9 121.0(5)
C9 C8 H8 119.5
C8 C9 C4 117.4(4)
C10 C9 C4 120.8(4)
C10 C9 C8 121.8(4)
C1 C10 C9 119.2(4)
C1 C10 C12 119.8(4)
C9 C10 C12 121.0(4)
O2 C11 C2 125.7(6)
O2 C11 H11 117.2
C2 C11 H11 117.2
C13 C12 C10 120.2(5)
C13 C12 C21 119.8(5)
C21 C12 C10 120.0(5)
O3 C13 C12 118.5(5)
O3 C13 C14 121.4(5)
C12 C13 C14 120.1(6)
C13 C14 H14 119.6
C15 C14 C13 120.7(6)
C15 C14 H14 119.6
C14 C15 H15 119.4
C14 C15 C16 121.2(6)
C16 C15 H15 119.4
C15 C16 C21 118.3(5)
C17 C16 C15 121.9(6)
C17 C16 C21 119.8(6)
C16 C17 H17 119.2
C18 C17 C16 121.7(6)
C18 C17 H17 119.2
C17 C18 H18 120.6
C17 C18 C19 118.8(6)
C19 C18 H18 120.6
C18 C19 H19 119.4
C20 C19 C18 121.2(7)
C20 C19 H19 119.4
C19 C20 H20 119.1
C19 C20 C21 121.7(6)
C21 C20 H20 119.1
C12 C21 C16 119.9(5)
C20 C21 C12 123.3(5)
C20 C21 C16 116.8(5)
C22 O4 H4 109.5
C34 O6 H6A 109.5
O4 C22 C23 119.6(4)
O4 C22 C31 119.6(4)
C31 C22 C23 120.8(5)
C22 C23 C32 122.0(6)
C24 C23 C22 118.9(5)
C24 C23 C32 119.1(5)
C23 C24 H24 119.1
C25 C24 C23 121.8(5)
C25 C24 H24 119.1
C24 C25 C26 123.0(5)
C24 C25 C30 119.1(5)
C30 C25 C26 117.9(5)
C25 C26 H26 119.3
C27 C26 C25 121.3(5)
C27 C26 H26 119.3
C26 C27 H27 119.6
C26 C27 C28 120.9(6)
C28 C27 H27 119.6
C27 C28 H28 119.9
C29 C28 C27 120.1(6)
C29 C28 H28 119.9
C28 C29 H29 119.5
C28 C29 C30 121.1(5)
C30 C29 H29 119.5
C29 C30 C25 118.7(5)
C29 C30 C31 121.6(4)
C31 C30 C25 119.7(5)
C22 C31 C30 119.7(4)
C22 C31 C33 119.5(4)
C30 C31 C33 120.7(4)
O5 C32 C23 124.5(7)
O5 C32 H32 117.8
C23 C32 H32 117.8
C34 C33 C31 119.6(5)
C34 C33 C42 119.6(5)
C42 C33 C31 120.8(5)
O6 C34 C33 118.9(5)
O6 C34 C35 120.0(5)
C33 C34 C35 121.1(5)
C34 C35 H35 119.9
C36 C35 C34 120.3(5)
C36 C35 H35 119.9
C35 C36 H36 119.4
C35 C36 C37 121.3(5)
C37 C36 H36 119.4
C36 C37 C42 118.1(5)
C38 C37 C36 122.8(5)
C38 C37 C42 119.1(6)
C37 C38 H38 119.1
C39 C38 C37 121.8(6)
C39 C38 H38 119.1
C38 C39 H39 120.3
C38 C39 C40 119.4(7)
C40 C39 H39 120.3
C39 C40 H40 119.7
C41 C40 C39 120.7(7)
C41 C40 H40 119.7
C40 C41 H41 119.4
C40 C41 C42 121.2(6)
C42 C41 H41 119.4
C33 C42 C37 119.6(5)
C41 C42 C33 122.6(5)
C41 C42 C37 117.9(5)
H64A C64 H64B 109.5
H64A C64 H64C 109.5
H64B C64 H64C 109.5
S1 C64 H64A 109.5
S1 C64 H64B 109.5
S1 C64 H64C 109.5
H65A C65 H65B 109.5
H65A C65 H65C 109.5
H65B C65 H65C 109.5
S1 C65 H65A 109.5
S1 C65 H65B 109.5
S1 C65 H65C 109.5
O10 S1 C64 105.3(8)
O10 S1 C65 105.9(6)
C64 S1 C65 98.0(6)
C43 O7 H7A 109.5
C55 O9 H9 109.5
O7 C43 C44 119.7(7)
O7 C43 C52 119.7(6)
C52 C43 C44 120.6(6)
C43 C44 C53 123.1(9)
C45 C44 C43 120.2(7)
C45 C44 C53 116.6(9)
C44 C45 H45 119.2
C44 C45 C46 121.6(7)
C46 C45 H45 119.2
C45 C46 C47 121.8(7)
C45 C46 C51 118.5(6)
C47 C46 C51 119.6(7)
C46 C47 H47 119.1
C48 C47 C46 121.8(8)
C48 C47 H47 119.1
C47 C48 H48 120.5
C47 C48 C49 119.1(7)
C49 C48 H48 120.5
C48 C49 H49 119.4
C50 C49 C48 121.1(8)
C50 C49 H49 119.4
C49 C50 H50 119.5
C49 C50 C51 121.1(7)
C51 C50 H50 119.5
C50 C51 C46 117.3(6)
C52 C51 C46 120.4(6)
C52 C51 C50 122.3(5)
C43 C52 C51 118.6(5)
C43 C52 C54 119.9(5)
C51 C52 C54 121.5(5)
O8 C53 C44 123.3(12)
O8 C53 H53 118.3
C44 C53 H53 118.3
C55 C54 C52 119.7(6)
C55 C54 C63 119.4(6)
C63 C54 C52 120.8(6)
O9 C55 C54 117.4(6)
O9 C55 C56 121.3(7)
C56 C55 C54 121.2(7)
C55 C56 H56 120.4
C57 C56 C55 119.1(8)
C57 C56 H56 120.4
C56 C57 H57 118.8
C56 C57 C58 122.4(8)
C58 C57 H57 118.8
C57 C58 C63 117.9(7)
C59 C58 C57 123.1(8)
C59 C58 C63 119.0(8)
C58 C59 H59 118.7
C60 C59 C58 122.5(9)
C60 C59 H59 118.7
C59 C60 H60 120.5
C59 C60 C61 119.0(8)
C61 C60 H60 120.5
C60 C61 H61 119.6
C62 C61 C60 120.9(8)
C62 C61 H61 119.6
C61 C62 H62 119.8
C61 C62 C63 120.4(7)
C63 C62 H62 119.8
C54 C63 C58 119.8(7)
C54 C63 C62 122.0(6)
C62 C63 C58 118.2(7)
H66A C66 H66B 109.5
H66A C66 H66C 109.5
H66B C66 H66C 109.5
S2 C66 H66A 109.5
S2 C66 H66B 109.5
S2 C66 H66C 109.5
H67A C67 H67B 109.5
H67A C67 H67C 109.5
H67B C67 H67C 109.5
S2 C67 H67A 109.5
S2 C67 H67B 109.5
S2 C67 H67C 109.5
O11 S2 C66 100.4(9)
O11 S2 C67 112.5(11)
C67 S2 C66 93.4(11)
H68A C68 H68B 109.5
H68A C68 H68C 109.5
H68B C68 H68C 109.5
S3 C68 H68A 109.5
S3 C68 H68B 109.5
S3 C68 H68C 109.5
H69A C69 H69B 109.5
H69A C69 H69C 109.5
H69B C69 H69C 109.5
S3 C69 H69A 109.5
S3 C69 H69B 109.5
S3 C69 H69C 109.5
O12 S3 C68 103.8(10)
O12 S3 C69 93.6(13)
C69 S3 C68 94.5(15)
O10A S1A C64A 104(3)
O10A S1A C65A 109(3)
C65A S1A C64A 101(3)
S1A C64A H64D 109.5
S1A C64A H64E 109.5
S1A C64A H64F 109.5
H64D C64A H64E 109.5
H64D C64A H64F 109.5
H64E C64A H64F 109.5
S1A C65A H65D 109.5
S1A C65A H65E 109.5
S1A C65A H65F 109.5
H65D C65A H65E 109.5
H65D C65A H65F 109.5
H65E C65A H65F 109.5
O11A S2A C66A 101(3)
O11A S2A C67A 113(3)
C67A S2A C66A 90(2)
S2A C66A H66D 109.5
S2A C66A H66E 109.5
S2A C66A H66F 109.5
H66D C66A H66E 109.5
H66D C66A H66F 109.5
H66E C66A H66F 109.5
S2A C67A H67D 109.5
S2A C67A H67E 109.5
S2A C67A H67F 109.5
H67D C67A H67E 109.5
H67D C67A H67F 109.5
H67E C67A H67F 109.5
O12A S3A C68A 108(3)
O12A S3A C69A 96.1(17)
C69A S3A C68A 95(2)
S3A C68A H68D 109.5
S3A C68A H68E 109.5
S3A C68A H68F 109.5
H68D C68A H68E 109.5
H68D C68A H68F 109.5
H68E C68A H68F 109.5
S3A C69A H69D 109.5
S3A C69A H69E 109.5
S3A C69A H69F 109.5
H69D C69A H69E 109.5
H69D C69A H69F 109.5
H69E C69A H69F 109.5

loop_
_geom_bond_atom_site_label_1
_geom_bond_atom_site_label_2
_geom_bond_distance
O1 H1 0.8200
O1 C1 1.364(6)
O2 C11 1.215(8)
O3 H3 0.8200
O3 C13 1.345(7)
C1 C2 1.418(7)
C1 C10 1.377(7)
C2 C3 1.364(7)
C2 C11 1.447(8)
C3 H3A 0.9300
C3 C4 1.407(7)
C4 C5 1.423(8)
C4 C9 1.430(7)
C5 H5 0.9300
C5 C6 1.338(8)
C6 H6 0.9300
C6 C7 1.395(8)
C7 H7 0.9300
C7 C8 1.368(7)
C8 H8 0.9300
C8 C9 1.413(7)
C9 C10 1.412(7)
C10 C12 1.506(7)
C11 H11 0.9300
C12 C13 1.377(7)
C12 C21 1.416(7)
C13 C14 1.421(7)
C14 H14 0.9300
C14 C15 1.358(9)
C15 H15 0.9300
C15 C16 1.408(9)
C16 C17 1.402(9)
C16 C21 1.435(7)
C17 H17 0.9300
C17 C18 1.364(10)
C18 H18 0.9300
C18 C19 1.402(10)
C19 H19 0.9300
C19 C20 1.366(8)
C20 H20 0.9300
C20 C21 1.408(8)
O4 H4 0.8200
O4 C22 1.367(6)
O5 C32 1.243(8)
O6 H6A 0.8200
O6 C34 1.355(6)
O10 S1 1.509(6)
C22 C23 1.429(7)
C22 C31 1.372(7)
C23 C24 1.387(8)
C23 C32 1.439(8)
C24 H24 0.9300
C24 C25 1.385(8)
C25 C26 1.429(8)
C25 C30 1.425(7)
C26 H26 0.9300
C26 C27 1.334(9)
C27 H27 0.9300
C27 C28 1.392(8)
C28 H28 0.9300
C28 C29 1.370(7)
C29 H29 0.9300
C29 C30 1.399(7)
C30 C31 1.424(7)
C31 C33 1.501(6)
C32 H32 0.9300
C33 C34 1.372(7)
C33 C42 1.424(7)
C34 C35 1.408(7)
C35 H35 0.9300
C35 C36 1.362(8)
C36 H36 0.9300
C36 C37 1.417(8)
C37 C38 1.403(9)
C37 C42 1.433(7)
C38 H38 0.9300
C38 C39 1.352(10)
C39 H39 0.9300
C39 C40 1.414(10)
C40 H40 0.9300
C40 C41 1.362(9)
C41 H41 0.9300
C41 C42 1.408(8)
C64 H64A 0.9600
C64 H64B 0.9600
C64 H64C 0.9600
C64 S1 1.760(10)
C65 H65A 0.9600
C65 H65B 0.9600
C65 H65C 0.9600
C65 S1 1.780(12)
O7 H7A 0.8200
O7 C43 1.372(8)
O8 C53 1.247(13)
O9 H9 0.8200
O9 C55 1.358(8)
C43 C44 1.416(10)
C43 C52 1.379(8)
C44 C45 1.347(10)
C44 C53 1.457(12)
C45 H45 0.9300
C45 C46 1.381(10)
C46 C47 1.397(10)
C46 C51 1.426(8)
C47 H47 0.9300
C47 C48 1.355(11)
C48 H48 0.9300
C48 C49 1.397(12)
C49 H49 0.9300
C49 C50 1.369(9)
C50 H50 0.9300
C50 C51 1.408(8)
C51 C52 1.403(8)
C52 C54 1.486(8)
C53 H53 0.9300
C54 C55 1.400(9)
C54 C63 1.416(8)
C55 C56 1.395(10)
C56 H56 0.9300
C56 C57 1.383(12)
C57 H57 0.9300
C57 C58 1.404(11)
C58 C59 1.393(11)
C58 C63 1.434(9)
C59 H59 0.9300
C59 C60 1.353(13)
C60 H60 0.9300
C60 C61 1.418(12)
C61 H61 0.9300
C61 C62 1.374(9)
C62 H62 0.9300
C62 C63 1.416(9)
O11 S2 1.479(13)
C66 H66A 0.9600
C66 H66B 0.9600
C66 H66C 0.9600
C66 S2 1.881(19)
C67 H67A 0.9600
C67 H67B 0.9600
C67 H67C 0.9600
C67 S2 1.72(3)
O12 S3 1.621(13)
C68 H68A 0.9600
C68 H68B 0.9600
C68 H68C 0.9600
C68 S3 1.828(18)
C69 H69A 0.9600
C69 H69B 0.9600
C69 H69C 0.9600
C69 S3 1.75(3)
S1A O10A 1.52(2)
S1A C64A 1.76(3)
S1A C65A 1.75(3)
C64A H64D 0.9600
C64A H64E 0.9600
C64A H64F 0.9600
C65A H65D 0.9600
C65A H65E 0.9600
C65A H65F 0.9600
S2A O11A 1.45(3)
S2A C66A 1.93(4)
S2A C67A 1.73(5)
C66A H66D 0.9600
C66A H66E 0.9600
C66A H66F 0.9600
C67A H67D 0.9600
C67A H67E 0.9600
C67A H67F 0.9600
S3A O12A 1.49(2)
S3A C68A 1.90(4)
S3A C69A 1.68(4)
C68A H68D 0.9600
C68A H68E 0.9600
C68A H68F 0.9600
C69A H69D 0.9600
C69A H69E 0.9600
C69A H69F 0.9600

loop_
_geom_torsion_atom_site_label_1
_geom_torsion_atom_site_label_2
_geom_torsion_atom_site_label_3
_geom_torsion_atom_site_label_4
_geom_torsion
O1 C1 C2 C3 179.0(5)
O1 C1 C2 C11 -1.3(9)
O1 C1 C10 C9 -179.7(5)
O1 C1 C10 C12 1.2(8)
O3 C13 C14 C15 -179.9(5)
C1 C2 C3 C4 1.0(9)
C1 C2 C11 O2 -3.2(11)
C1 C10 C12 C13 88.5(6)
C1 C10 C12 C21 -91.9(6)
C2 C1 C10 C9 0.8(8)
C2 C1 C10 C12 -178.3(5)
C2 C3 C4 C5 179.8(6)
C2 C3 C4 C9 0.2(8)
C3 C2 C11 O2 176.6(7)
C3 C4 C5 C6 -179.9(6)
C3 C4 C9 C8 179.3(5)
C3 C4 C9 C10 -1.0(8)
C4 C5 C6 C7 1.7(11)
C4 C9 C10 C1 0.5(8)
C4 C9 C10 C12 179.5(5)
C5 C4 C9 C8 -0.3(8)
C5 C4 C9 C10 179.5(5)
C5 C6 C7 C8 -2.5(11)
C6 C7 C8 C9 1.8(10)
C7 C8 C9 C4 -0.4(9)
C7 C8 C9 C10 179.8(6)
C8 C9 C10 C1 -179.8(5)
C8 C9 C10 C12 -0.7(8)
C9 C4 C5 C6 -0.4(9)
C9 C10 C12 C13 -90.6(6)
C9 C10 C12 C21 89.0(6)
C10 C1 C2 C3 -1.5(8)
C10 C1 C2 C11 178.2(6)
C10 C12 C13 O3 0.7(7)
C10 C12 C13 C14 -178.1(4)
C10 C12 C21 C16 178.4(4)
C10 C12 C21 C20 -2.0(7)
C11 C2 C3 C4 -178.8(5)
C12 C13 C14 C15 -1.2(8)
C13 C12 C21 C16 -2.0(7)
C13 C12 C21 C20 177.7(5)
C13 C14 C15 C16 -0.3(9)
C14 C15 C16 C17 179.4(5)
C14 C15 C16 C21 0.6(8)
C15 C16 C17 C18 179.7(6)
C15 C16 C21 C12 0.5(7)
C15 C16 C21 C20 -179.1(5)
C16 C17 C18 C19 0.6(10)
C17 C16 C21 C12 -178.3(5)
C17 C16 C21 C20 2.1(7)
C17 C18 C19 C20 -0.1(11)
C18 C19 C20 C21 0.7(9)
C19 C20 C21 C12 178.7(5)
C19 C20 C21 C16 -1.6(8)
C21 C12 C13 O3 -179.0(5)
C21 C12 C13 C14 2.3(7)
C21 C16 C17 C18 -1.6(9)
O4 C22 C23 C24 -179.2(5)
O4 C22 C23 C32 0.7(9)
O4 C22 C31 C30 179.7(5)
O4 C22 C31 C33 3.2(8)
O6 C34 C35 C36 179.1(5)
C22 C23 C24 C25 -1.3(9)
C22 C23 C32 O5 2.4(11)
C22 C31 C33 C34 84.7(6)
C22 C31 C33 C42 -95.8(6)
C23 C22 C31 C30 -0.1(8)
C23 C22 C31 C33 -176.7(5)
C23 C24 C25 C26 -179.8(5)
C23 C24 C25 C30 1.3(9)
C24 C23 C32 O5 -177.7(7)
C24 C25 C26 C27 -180.0(6)
C24 C25 C30 C29 -179.2(5)
C24 C25 C30 C31 -0.8(8)
C25 C26 C27 C28 0.2(10)
C25 C30 C31 C22 0.2(8)
C25 C30 C31 C33 176.7(5)
C26 C25 C30 C29 1.8(8)
C26 C25 C30 C31 -179.7(5)
C26 C27 C28 C29 0.0(10)
C27 C28 C29 C30 0.8(10)
C28 C29 C30 C25 -1.7(8)
C28 C29 C30 C31 179.8(5)
C29 C30 C31 C22 178.6(5)
C29 C30 C31 C33 -4.9(8)
C30 C25 C26 C27 -1.1(9)
C30 C31 C33 C34 -91.8(6)
C30 C31 C33 C42 87.7(6)
C31 C22 C23 C24 0.7(8)
C31 C22 C23 C32 -179.4(6)
C31 C33 C34 O6 1.0(7)
C31 C33 C34 C35 -178.0(4)
C31 C33 C42 C37 179.7(5)
C31 C33 C42 C41 -0.1(8)
C32 C23 C24 C25 178.8(6)
C33 C34 C35 C36 -1.8(8)
C34 C33 C42 C37 -0.9(7)
C34 C33 C42 C41 179.4(5)
C34 C35 C36 C37 -0.6(8)
C35 C36 C37 C38 -179.3(6)
C35 C36 C37 C42 2.1(8)
C36 C37 C38 C39 -179.5(7)
C36 C37 C42 C33 -1.4(8)
C36 C37 C42 C41 178.4(5)
C37 C38 C39 C40 2.2(12)
C38 C37 C42 C33 180.0(5)
C38 C37 C42 C41 -0.2(8)
C38 C39 C40 C41 -2.3(13)
C39 C40 C41 C42 1.2(11)
C40 C41 C42 C33 179.9(6)
C40 C41 C42 C37 0.1(9)
C42 C33 C34 O6 -178.4(5)
C42 C33 C34 C35 2.5(7)
C42 C37 C38 C39 -0.9(10)
O7 C43 C44 C45 -179.1(7)
O7 C43 C44 C53 2.9(12)
O7 C43 C52 C51 179.6(6)
O7 C43 C52 C54 -2.2(10)
O9 C55 C56 C57 179.2(9)
C43 C44 C45 C46 0.9(12)
C43 C44 C53 O8 -1.5(19)
C43 C52 C54 C55 97.1(8)
C43 C52 C54 C63 -86.5(8)
C44 C43 C52 C51 0.9(10)
C44 C43 C52 C54 179.1(6)
C44 C45 C46 C47 -178.8(7)
C44 C45 C46 C51 -2.0(11)
C45 C44 C53 O8 -179.6(12)
C45 C46 C47 C48 179.4(7)
C45 C46 C51 C50 -179.2(6)
C45 C46 C51 C52 2.5(9)
C46 C47 C48 C49 -1.4(13)
C46 C51 C52 C43 -1.9(9)
C46 C51 C52 C54 179.8(6)
C47 C46 C51 C50 -2.4(9)
C47 C46 C51 C52 179.4(6)
C47 C48 C49 C50 0.1(12)
C48 C49 C50 C51 0.0(11)
C49 C50 C51 C46 1.1(9)
C49 C50 C51 C52 179.4(6)
C50 C51 C52 C43 179.9(6)
C50 C51 C52 C54 1.6(9)
C51 C46 C47 C48 2.6(11)
C51 C52 C54 C55 -84.7(8)
C51 C52 C54 C63 91.8(7)
C52 C43 C44 C45 -0.4(11)
C52 C43 C44 C53 -178.4(8)
C52 C54 C55 O9 -4.3(10)
C52 C54 C55 C56 179.5(7)
C52 C54 C63 C58 -177.8(6)
C52 C54 C63 C62 3.8(9)
C53 C44 C45 C46 179.1(8)
C54 C55 C56 C57 -4.8(13)
C55 C54 C63 C58 -1.4(9)
C55 C54 C63 C62 -179.7(6)
C55 C56 C57 C58 4.9(15)
C56 C57 C58 C59 178.5(9)
C56 C57 C58 C63 -3.3(13)
C57 C58 C59 C60 179.7(9)
C57 C58 C63 C54 1.4(10)
C57 C58 C63 C62 179.9(7)
C58 C59 C60 C61 -0.5(14)
C59 C58 C63 C54 179.7(7)
C59 C58 C63 C62 -1.8(10)
C59 C60 C61 C62 -0.1(13)
C60 C61 C62 C63 -0.3(11)
C61 C62 C63 C54 179.7(6)
C61 C62 C63 C58 1.3(9)
C63 C54 C55 O9 179.2(6)
C63 C54 C55 C56 3.1(11)
C63 C58 C59 C60 1.5(13)
